data_4028482
loop_
_publ_author_name
'Yancheng Hu'
'Ruxia Yi'
'Fan Wu'
'Boshun Wan'

_publ_section_title
;
 Synthesis of Functionalized Oxazoles via Silver-Catalyzed Cyclization of
 Propargylamides and Allenylamides
;
_journal_name_full 'Journal of Organic Chemistry'
_journal_page_first 7714
_journal_page_last 7726
_journal_paper_doi 10.1021/jo401330t
_journal_volume 78
_journal_year 2013
_chemical_formula_sum 'C31 H25 N O5 S'
_chemical_formula_weight 523.58
_chemical_name_systematic
; 
 ? 
;
_space_group_IT_number 14
_symmetry_cell_setting monoclinic
_symmetry_space_group_name_Hall '-P 2ybc'
_symmetry_space_group_name_H-M 'P 1 21/c 1'
_atom_sites_solution_hydrogens geom
_atom_sites_solution_primary direct
_atom_sites_solution_secondary difmap
_audit_creation_method SHELXL-97
_cell_angle_alpha 90.00
_cell_angle_beta 101.632(4)
_cell_angle_gamma 90.00
_cell_formula_units_Z 4
_cell_length_a 12.7467(8)
_cell_length_b 25.7775(17)
_cell_length_c 8.1981(4)
_cell_measurement_reflns_used 1230
_cell_measurement_temperature 296(2)
_cell_measurement_theta_max 20.68
_cell_measurement_theta_min 2.66
_cell_volume 2638.4(3)
_computing_cell_refinement 'Bruker SMART'
_computing_data_collection 'Bruker SMART'
_computing_data_reduction 'Bruker SHELXTL'
_computing_molecular_graphics 'Bruker SHELXTL'
_computing_publication_material 'Bruker SHELXTL'
_computing_structure_refinement 'SHELXL-97 (Sheldrick, 1997)'
_computing_structure_solution 'SHELXS-97 (Sheldrick, 1990)'
_diffrn_ambient_temperature 296(2)
_diffrn_measured_fraction_theta_full 1.000
_diffrn_measured_fraction_theta_max 1.000
_diffrn_measurement_device_type 'Smart Apex II CCD'
_diffrn_measurement_method 'omega scans'
_diffrn_radiation_monochromator graphite
_diffrn_radiation_source 'fine-focus sealed tube'
_diffrn_radiation_type MoK\a
_diffrn_radiation_wavelength 0.71073
_diffrn_reflns_av_R_equivalents 0.0482
_diffrn_reflns_av_sigmaI/netI 0.0633
_diffrn_reflns_limit_h_max 15
_diffrn_reflns_limit_h_min -11
_diffrn_reflns_limit_k_max 23
_diffrn_reflns_limit_k_min -30
_diffrn_reflns_limit_l_max 9
_diffrn_reflns_limit_l_min -9
_diffrn_reflns_number 11920
_diffrn_reflns_theta_full 25.00
_diffrn_reflns_theta_max 25.00
_diffrn_reflns_theta_min 1.58
_diffrn_standards_decay_% 0
_diffrn_standards_interval_count 0
_diffrn_standards_interval_time 0
_diffrn_standards_number 0
_exptl_absorpt_coefficient_mu 0.165
_exptl_absorpt_correction_T_max 0.9980
_exptl_absorpt_correction_T_min 0.9861
_exptl_absorpt_correction_type empirical
_exptl_absorpt_process_details sadabs
_exptl_crystal_colour colourless
_exptl_crystal_density_diffrn 1.318
_exptl_crystal_description plate
_exptl_crystal_F_000 1096
_exptl_crystal_size_max 0.09
_exptl_crystal_size_mid 0.05
_exptl_crystal_size_min 0.01
_refine_diff_density_max 0.186
_refine_diff_density_min -0.213
_refine_diff_density_rms 0.039
_refine_ls_extinction_coef 0.0029(5)
_refine_ls_extinction_expression Fc^*^=kFc[1+0.001xFc^2^\l^3^/sin(2\q)]^-1/4^
_refine_ls_extinction_method SHELXL
_refine_ls_goodness_of_fit_ref 1.039
_refine_ls_hydrogen_treatment constr
_refine_ls_matrix_type full
_refine_ls_number_parameters 344
_refine_ls_number_reflns 4639
_refine_ls_number_restraints 0
_refine_ls_restrained_S_all 1.039
_refine_ls_R_factor_all 0.1075
_refine_ls_R_factor_gt 0.0494
_refine_ls_shift/su_max 0.029
_refine_ls_shift/su_mean 0.004
_refine_ls_structure_factor_coef Fsqd
_refine_ls_weighting_details 'calc w=1/[\s^2^(Fo^2^)+(0.0382P)^2^+0.0000P] where P=(Fo^2^+2Fc^2^)/3'
_refine_ls_weighting_scheme calc
_refine_ls_wR_factor_gt 0.0965
_refine_ls_wR_factor_ref 0.1116
_reflns_number_gt 2576
_reflns_number_total 4639
_reflns_threshold_expression >2sigma(I)
_cod_data_source_file jo401330t_si_001.cif
_cod_data_source_block 1
_cod_original_sg_symbol_H-M 'P 1 21/c 1 '
_cod_database_code 4028482

loop_
_symmetry_equiv_pos_as_xyz
'x, y, z'
'-x, y+1/2, -z+1/2'
'-x, -y, -z'
'x, -y-1/2, z-1/2'

loop_
_atom_site_label
_atom_site_type_symbol
_atom_site_fract_x
_atom_site_fract_y
_atom_site_fract_z
_atom_site_U_iso_or_equiv
_atom_site_adp_type
_atom_site_occupancy
_atom_site_symmetry_multiplicity
_atom_site_calc_flag
_atom_site_refinement_flags
S1 S 0.69224(5) 0.19722(3) 0.21373(9) 0.0611(2) Uani 1 1 d .
O1 O 0.94081(16) 0.13249(10) 0.9500(3) 0.0988(8) Uani 1 1 d .
O2 O 0.87235(13) 0.09121(7) 0.7157(2) 0.0630(5) Uani 1 1 d .
O3 O 0.69117(12) 0.04697(7) 0.5473(2) 0.0561(5) Uani 1 1 d .
O4 O 0.67910(14) 0.16265(8) 0.0735(2) 0.0796(6) Uani 1 1 d .
O5 O 0.66600(14) 0.25147(7) 0.1852(2) 0.0779(6) Uani 1 1 d .
N1 N 0.58886(15) 0.07742(8) 0.3158(3) 0.0530(6) Uani 1 1 d .
C1 C 0.6392(2) -0.05810(12) 0.4549(4) 0.0737(9) Uani 1 1 d .
H1 H 0.6919 -0.0519 0.5492 0.088 Uiso 1 1 d R
C2 C 0.6080(3) -0.10827(12) 0.4101(5) 0.0847(10) Uani 1 1 d .
H2 H 0.6401 -0.1359 0.4743 0.102 Uiso 1 1 d R
C3 C 0.5301(3) -0.11762(13) 0.2715(5) 0.0829(10) Uani 1 1 d .
H3 H 0.5092 -0.1515 0.2423 0.099 Uiso 1 1 d R
C4 C 0.4832(2) -0.07699(13) 0.1765(4) 0.0779(9) Uani 1 1 d .
H4 H 0.4307 -0.0834 0.0820 0.093 Uiso 1 1 d R
C5 C 0.5130(2) -0.02709(11) 0.2203(4) 0.0655(8) Uani 1 1 d .
H5 H 0.4803 0.0003 0.1554 0.079 Uiso 1 1 d R
C6 C 0.5916(2) -0.01701(10) 0.3593(3) 0.0529(7) Uani 1 1 d .
C7 C 0.62148(19) 0.03661(11) 0.4017(3) 0.0525(7) Uani 1 1 d .
C8 C 0.63858(18) 0.11906(10) 0.4110(3) 0.0478(7) Uani 1 1 d .
C9 C 0.70173(18) 0.10026(10) 0.5499(3) 0.0488(7) Uani 1 1 d .
C10 C 0.77480(19) 0.12140(10) 0.6981(3) 0.0587(8) Uani 1 1 d .
H10A H 0.7891 0.1578 0.6824 0.070 Uiso 1 1 d R
H10B H 0.7437 0.1178 0.7963 0.070 Uiso 1 1 d R
C11 C 0.9474(2) 0.09876(12) 0.8521(4) 0.0608(8) Uani 1 1 d .
C12 C 1.0379(2) 0.06176(11) 0.8649(3) 0.0570(7) Uani 1 1 d .
C13 C 1.0478(2) 0.02898(12) 0.7359(4) 0.0736(9) Uani 1 1 d .
H13 H 0.9969 0.0297 0.6371 0.088 Uiso 1 1 d R
C14 C 1.1329(3) -0.00471(13) 0.7527(4) 0.0874(11) Uani 1 1 d .
H14 H 1.1399 -0.0264 0.6648 0.105 Uiso 1 1 d R
C15 C 1.2064(2) -0.00667(14) 0.8975(5) 0.0915(11) Uani 1 1 d .
H15 H 1.2638 -0.0296 0.9081 0.110 Uiso 1 1 d R
C16 C 1.1970(3) 0.02458(16) 1.0265(5) 0.0990(13) Uani 1 1 d .
H16 H 1.2470 0.0225 1.1260 0.119 Uiso 1 1 d R
C17 C 1.1131(2) 0.05954(13) 1.0110(4) 0.0855(10) Uani 1 1 d .
H17 H 1.1078 0.0815 1.0990 0.103 Uiso 1 1 d R
C18 C 0.61390(17) 0.17394(10) 0.3606(3) 0.0500(7) Uani 1 1 d .
H18 H 0.6341 0.1951 0.4614 0.060 Uiso 1 1 d R
C19 C 0.49561(18) 0.18405(10) 0.2915(3) 0.0511(7) Uani 1 1 d .
C20 C 0.4378(2) 0.15604(10) 0.1597(3) 0.0631(8) Uani 1 1 d .
H20 H 0.4724 0.1321 0.1043 0.076 Uiso 1 1 d R
C21 C 0.3281(2) 0.16360(11) 0.1094(4) 0.0728(9) Uani 1 1 d .
H21 H 0.2894 0.1442 0.0220 0.087 Uiso 1 1 d R
C22 C 0.2769(2) 0.19942(13) 0.1876(4) 0.0768(9) Uani 1 1 d .
H22 H 0.2032 0.2037 0.1555 0.092 Uiso 1 1 d R
C23 C 0.3341(2) 0.22899(12) 0.3137(4) 0.0807(10) Uani 1 1 d .
H23 H 0.2994 0.2541 0.3648 0.097 Uiso 1 1 d R
C24 C 0.4431(2) 0.22156(11) 0.3651(3) 0.0636(8) Uani 1 1 d .
H24 H 0.4815 0.2421 0.4499 0.076 Uiso 1 1 d R
C25 C 0.82457(19) 0.19270(11) 0.3270(3) 0.0525(7) Uani 1 1 d .
C26 C 0.8855(2) 0.15002(12) 0.3078(4) 0.0685(8) Uani 1 1 d .
H26 H 0.8591 0.1249 0.2288 0.082 Uiso 1 1 d R
C27 C 0.9864(2) 0.14473(12) 0.4065(4) 0.0770(9) Uani 1 1 d .
H27 H 1.0276 0.1159 0.3934 0.092 Uiso 1 1 d R
C28 C 1.0269(2) 0.18171(13) 0.5245(4) 0.0733(9) Uani 1 1 d .
C29 C 0.9659(2) 0.22507(13) 0.5371(4) 0.0754(9) Uani 1 1 d .
H29 H 0.9931 0.2508 0.6137 0.091 Uiso 1 1 d R
C30 C 0.8655(2) 0.23109(11) 0.4391(3) 0.0656(8) Uani 1 1 d .
H30 H 0.8257 0.2608 0.4479 0.079 Uiso 1 1 d R
C31 C 1.1354(2) 0.17366(14) 0.6378(5) 0.1161(14) Uani 1 1 d .
H31A H 1.1890 0.1922 0.5943 0.174 Uiso 1 1 d R
H31B H 1.1522 0.1373 0.6434 0.174 Uiso 1 1 d R
H31C H 1.1335 0.1863 0.7473 0.174 Uiso 1 1 d R

loop_
_atom_site_aniso_label
_atom_site_aniso_U_11
_atom_site_aniso_U_22
_atom_site_aniso_U_33
_atom_site_aniso_U_23
_atom_site_aniso_U_13
_atom_site_aniso_U_12
S1 0.0588(4) 0.0679(6) 0.0507(4) 0.0057(4) -0.0029(3) -0.0117(4)
O1 0.0872(15) 0.119(2) 0.0769(16) -0.0379(15) -0.0142(12) 0.0265(14)
O2 0.0580(11) 0.0691(14) 0.0539(11) -0.0085(10) -0.0076(9) 0.0104(9)
O3 0.0602(11) 0.0530(13) 0.0510(11) 0.0035(9) 0.0016(9) 0.0035(9)
O4 0.0777(13) 0.1115(18) 0.0465(11) -0.0170(12) 0.0050(10) -0.0283(11)
O5 0.0736(13) 0.0640(14) 0.0866(15) 0.0316(12) -0.0063(11) -0.0059(10)
N1 0.0544(13) 0.0476(14) 0.0532(13) -0.0014(12) 0.0014(11) -0.0031(11)
C1 0.091(2) 0.054(2) 0.073(2) 0.0078(17) 0.0091(17) 0.0012(17)
C2 0.108(3) 0.051(2) 0.100(3) 0.0161(19) 0.030(2) 0.0081(19)
C3 0.093(2) 0.056(2) 0.106(3) -0.017(2) 0.037(2) -0.0095(19)
C4 0.074(2) 0.065(2) 0.094(2) -0.020(2) 0.0161(18) -0.0062(18)
C5 0.0630(18) 0.058(2) 0.073(2) -0.0068(16) 0.0069(16) -0.0002(15)
C6 0.0553(16) 0.0450(18) 0.0603(18) -0.0006(14) 0.0163(14) 0.0004(13)
C7 0.0502(16) 0.0567(19) 0.0486(17) 0.0005(15) 0.0053(13) 0.0019(14)
C8 0.0453(15) 0.0477(17) 0.0479(15) 0.0013(13) 0.0035(13) 0.0007(12)
C9 0.0501(15) 0.0446(17) 0.0490(16) -0.0028(13) 0.0037(13) 0.0018(12)
C10 0.0585(17) 0.0603(19) 0.0531(17) -0.0014(15) 0.0011(14) 0.0105(14)
C11 0.0627(18) 0.071(2) 0.0454(17) -0.0052(16) 0.0026(15) -0.0041(16)
C12 0.0500(16) 0.065(2) 0.0508(17) 0.0005(15) -0.0019(14) -0.0013(14)
C13 0.067(2) 0.077(2) 0.068(2) -0.0046(18) -0.0064(16) 0.0127(17)
C14 0.078(2) 0.092(3) 0.085(2) -0.009(2) 0.001(2) 0.0216(19)
C15 0.065(2) 0.105(3) 0.099(3) 0.014(2) 0.006(2) 0.0209(19)
C16 0.067(2) 0.143(4) 0.075(3) 0.004(2) -0.0120(19) 0.022(2)
C17 0.067(2) 0.114(3) 0.065(2) -0.011(2) -0.0122(17) 0.0084(19)
C18 0.0498(15) 0.0504(17) 0.0457(15) -0.0009(13) 0.0003(12) -0.0034(12)
C19 0.0496(15) 0.0461(17) 0.0525(16) 0.0036(14) -0.0017(13) 0.0016(13)
C20 0.0578(18) 0.059(2) 0.0639(19) -0.0084(15) -0.0077(15) 0.0019(14)
C21 0.0624(19) 0.065(2) 0.079(2) -0.0018(18) -0.0149(16) 0.0006(16)
C22 0.0526(18) 0.079(2) 0.091(2) 0.004(2) -0.0043(17) 0.0125(17)
C23 0.075(2) 0.081(2) 0.077(2) -0.0124(19) -0.0064(18) 0.0266(18)
C24 0.0625(18) 0.0530(19) 0.0659(19) -0.0027(16) -0.0093(15) 0.0075(14)
C25 0.0497(15) 0.0576(19) 0.0478(16) 0.0010(14) 0.0043(13) -0.0106(14)
C26 0.071(2) 0.065(2) 0.068(2) -0.0097(16) 0.0112(16) -0.0059(16)
C27 0.063(2) 0.070(2) 0.097(2) -0.0022(19) 0.0140(18) 0.0044(17)
C28 0.0499(18) 0.075(2) 0.090(2) 0.011(2) 0.0025(17) -0.0134(17)
C29 0.061(2) 0.081(2) 0.078(2) -0.0130(19) -0.0010(17) -0.0225(17)
C30 0.0561(18) 0.067(2) 0.0708(19) -0.0104(17) 0.0055(15) -0.0073(15)
C31 0.062(2) 0.116(3) 0.152(3) 0.031(3) -0.022(2) -0.0192(19)

loop_
_atom_type_symbol
_atom_type_description
_atom_type_scat_dispersion_real
_atom_type_scat_dispersion_imag
_atom_type_scat_source
C C 0.0033 0.0016 'International Tables Vol C Tables 4.2.6.8 and 6.1.1.4'
H H 0.0000 0.0000 'International Tables Vol C Tables 4.2.6.8 and 6.1.1.4'
N N 0.0061 0.0033 'International Tables Vol C Tables 4.2.6.8 and 6.1.1.4'
O O 0.0106 0.0060 'International Tables Vol C Tables 4.2.6.8 and 6.1.1.4'
S S 0.1246 0.1234 'International Tables Vol C Tables 4.2.6.8 and 6.1.1.4'

loop_
_geom_angle_atom_site_label_1
_geom_angle_atom_site_label_2
_geom_angle_atom_site_label_3
_geom_angle
O4 S1 O5 118.99(12)
O4 S1 C25 109.03(13)
O5 S1 C25 108.40(12)
O4 S1 C18 109.56(12)
O5 S1 C18 106.66(12)
C25 S1 C18 103.01(11)
C11 O2 C10 117.5(2)
C7 O3 C9 104.65(18)
C7 N1 C8 105.2(2)
C2 C1 C6 119.8(3)
C2 C1 H1 120.1
C6 C1 H1 120.1
C3 C2 C1 120.4(3)
C3 C2 H2 119.7
C1 C2 H2 119.8
C4 C3 C2 119.8(3)
C4 C3 H3 120.1
C2 C3 H3 120.1
C3 C4 C5 120.3(3)
C3 C4 H4 119.8
C5 C4 H4 119.9
C4 C5 C6 120.6(3)
C4 C5 H5 119.7
C6 C5 H5 119.7
C5 C6 C1 119.1(3)
C5 C6 C7 119.1(2)
C1 C6 C7 121.8(2)
N1 C7 O3 113.6(2)
N1 C7 C6 127.2(2)
O3 C7 C6 119.2(2)
C9 C8 N1 108.8(2)
C9 C8 C18 129.3(2)
N1 C8 C18 121.8(2)
C8 C9 O3 107.8(2)
C8 C9 C10 137.2(2)
O3 C9 C10 115.0(2)
O2 C10 C9 105.7(2)
O2 C10 H10A 110.7
C9 C10 H10A 110.6
O2 C10 H10B 110.6
C9 C10 H10B 110.6
H10A C10 H10B 108.8
O1 C11 O2 122.2(3)
O1 C11 C12 125.3(3)
O2 C11 C12 112.5(3)
C17 C12 C13 119.1(3)
C17 C12 C11 118.9(3)
C13 C12 C11 122.0(2)
C14 C13 C12 120.1(3)
C14 C13 H13 119.9
C12 C13 H13 119.9
C15 C14 C13 120.2(3)
C15 C14 H14 119.9
C13 C14 H14 119.9
C16 C15 C14 120.4(3)
C16 C15 H15 119.8
C14 C15 H15 119.8
C15 C16 C17 120.3(3)
C15 C16 H16 119.8
C17 C16 H16 119.9
C12 C17 C16 119.7(3)
C12 C17 H17 120.2
C16 C17 H17 120.1
C8 C18 C19 113.8(2)
C8 C18 S1 112.60(18)
C19 C18 S1 109.41(16)
C8 C18 H18 106.8
C19 C18 H18 106.9
S1 C18 H18 106.8
C24 C19 C20 118.6(2)
C24 C19 C18 119.2(2)
C20 C19 C18 122.3(2)
C19 C20 C21 120.3(3)
C19 C20 H20 119.9
C21 C20 H20 119.8
C22 C21 C20 120.3(3)
C22 C21 H21 119.8
C20 C21 H21 119.9
C21 C22 C23 120.0(3)
C21 C22 H22 120.0
C23 C22 H22 120.1
C22 C23 C24 120.2(3)
C22 C23 H23 119.9
C24 C23 H23 120.0
C19 C24 C23 120.6(2)
C19 C24 H24 119.7
C23 C24 H24 119.6
C26 C25 C30 120.3(2)
C26 C25 S1 119.8(2)
C30 C25 S1 119.9(2)
C27 C26 C25 119.5(3)
C27 C26 H26 120.2
C25 C26 H26 120.2
C26 C27 C28 121.0(3)
C26 C27 H27 119.5
C28 C27 H27 119.5
C29 C28 C27 118.4(3)
C29 C28 C31 121.6(3)
C27 C28 C31 120.0(3)
C30 C29 C28 121.3(3)
C30 C29 H29 119.3
C28 C29 H29 119.3
C29 C30 C25 119.4(3)
C29 C30 H30 120.3
C25 C30 H30 120.3
C28 C31 H31A 109.5
C28 C31 H31B 109.3
H31A C31 H31B 109.5
C28 C31 H31C 109.6
H31A C31 H31C 109.5
H31B C31 H31C 109.5

loop_
_geom_bond_atom_site_label_1
_geom_bond_atom_site_label_2
_geom_bond_distance
S1 O4 1.4374(19)
S1 O5 1.4458(19)
S1 C25 1.758(2)
S1 C18 1.815(3)
O1 C11 1.198(3)
O2 C11 1.331(3)
O2 C10 1.449(3)
O3 C7 1.363(3)
O3 C9 1.380(3)
N1 C7 1.287(3)
N1 C8 1.401(3)
C1 C2 1.381(4)
C1 C6 1.383(3)
C1 H1 0.9300
C2 C3 1.372(4)
C2 H2 0.9300
C3 C4 1.369(4)
C3 H3 0.9300
C4 C5 1.369(4)
C4 H4 0.9300
C5 C6 1.382(3)
C5 H5 0.9300
C6 C7 1.457(3)
C8 C9 1.346(3)
C8 C18 1.489(3)
C9 C10 1.478(3)
C10 H10A 0.9700
C10 H10B 0.9700
C11 C12 1.484(4)
C12 C17 1.377(3)
C12 C13 1.379(4)
C13 C14 1.374(4)
C13 H13 0.9300
C14 C15 1.357(4)
C14 H14 0.9300
C15 C16 1.354(4)
C15 H15 0.9300
C16 C17 1.384(4)
C16 H16 0.9300
C17 H17 0.9300
C18 C19 1.523(3)
C18 H18 0.9800
C19 C24 1.382(3)
C19 C20 1.382(3)
C20 C21 1.389(3)
C20 H20 0.9300
C21 C22 1.363(4)
C21 H21 0.9300
C22 C23 1.370(4)
C22 H22 0.9300
C23 C24 1.382(3)
C23 H23 0.9300
C24 H24 0.9300
C25 C26 1.374(4)
C25 C30 1.379(3)
C26 C27 1.381(3)
C26 H26 0.9300
C27 C28 1.382(4)
C27 H27 0.9300
C28 C29 1.377(4)
C28 C31 1.517(4)
C29 C30 1.376(3)
C29 H29 0.9300
C30 H30 0.9300
C31 H31A 0.9600
C31 H31B 0.9600
C31 H31C 0.9600
